data_7157298
loop_
_publ_author_name
'Gao, Xiaoshuang'
'Li, Chengyang'
'Yuan, Yao'
'Xie, Xiaomin'
'Zhang, Zhaoguo'

_publ_section_title
;
 Visible-light-induced intramolecular radical cascade of
 \a-bromo-N-benzyl-alkylamides: a new strategy to synthesize tetracyclic
 N-fused indolo[2,1-a]isoquinolin-6(5H)-ones.
;
_journal_issue 2
_journal_name_full 'Organic &amp; biomolecular chemistry'
_journal_page_first 263
_journal_page_last 271
_journal_paper_doi 10.1039/c9ob02294e
_journal_volume 18
_journal_year 2020
_chemical_formula_moiety 'C24 H19 N O'
_chemical_formula_sum 'C24 H19 N O'
_chemical_formula_weight 337.40
_chemical_name_systematic 5,5-dimethyl-12-phenylindolo[2,1-a]isoquinolin-6(5H)-one
_space_group_crystal_system monoclinic
_space_group_IT_number 14
_space_group_name_Hall '-P 2yn'
_space_group_name_H-M_alt 'P 1 21/n 1'
_atom_sites_solution_hydrogens geom
_audit_creation_method SHELXL-2016/6
_audit_update_record
;
2019-09-27 deposited with the CCDC.	2019-12-03 downloaded from the CCDC.
;
_cell_angle_alpha 90
_cell_angle_beta 102.570(8)
_cell_angle_gamma 90
_cell_formula_units_Z 4
_cell_length_a 10.3896(8)
_cell_length_b 10.1601(12)
_cell_length_c 17.175(3)
_cell_measurement_reflns_used 8348
_cell_measurement_temperature 301(2)
_cell_measurement_theta_max 68.20
_cell_measurement_theta_min 5.28
_cell_volume 1769.5(4)
_computing_structure_refinement 'SHELXL-2016/6 (Sheldrick, 2016)'
_computing_structure_solution 'SHELXT 2014/5 (Sheldrick, 2014)'
_diffrn_ambient_temperature 301(2)
_diffrn_measured_fraction_theta_full 0.984
_diffrn_measured_fraction_theta_max 0.983
_diffrn_measurement_device_type 'Bruker APEX-II CCD'
_diffrn_measurement_method '\f and \w scans'
_diffrn_radiation_type CuK\a
_diffrn_radiation_wavelength 1.54178
_diffrn_reflns_av_R_equivalents 0.0308
_diffrn_reflns_av_unetI/netI 0.0230
_diffrn_reflns_Laue_measured_fraction_full 0.984
_diffrn_reflns_Laue_measured_fraction_max 0.983
_diffrn_reflns_limit_h_max 12
_diffrn_reflns_limit_h_min -12
_diffrn_reflns_limit_k_max 12
_diffrn_reflns_limit_k_min -12
_diffrn_reflns_limit_l_max 20
_diffrn_reflns_limit_l_min -20
_diffrn_reflns_number 13309
_diffrn_reflns_point_group_measured_fraction_full 0.984
_diffrn_reflns_point_group_measured_fraction_max 0.983
_diffrn_reflns_theta_full 67.679
_diffrn_reflns_theta_max 68.288
_diffrn_reflns_theta_min 5.277
_exptl_absorpt_coefficient_mu 0.598
_exptl_crystal_colour colorless
_exptl_crystal_density_diffrn 1.266
_exptl_crystal_description block
_exptl_crystal_F_000 712
_exptl_crystal_size_max 0.240
_exptl_crystal_size_mid 0.220
_exptl_crystal_size_min 0.200
_refine_diff_density_max 0.138
_refine_diff_density_min -0.110
_refine_diff_density_rms 0.026
_refine_ls_extinction_method none
_refine_ls_goodness_of_fit_ref 1.053
_refine_ls_hydrogen_treatment constr
_refine_ls_matrix_type full
_refine_ls_number_parameters 237
_refine_ls_number_reflns 3197
_refine_ls_number_restraints 0
_refine_ls_restrained_S_all 1.053
_refine_ls_R_factor_all 0.0502
_refine_ls_R_factor_gt 0.0439
_refine_ls_shift/su_max 0.000
_refine_ls_shift/su_mean 0.000
_refine_ls_structure_factor_coef Fsqd
_refine_ls_weighting_details 'w=1/[\s^2^(Fo^2^)+(0.0602P)^2^+0.3171P] where P=(Fo^2^+2Fc^2^)/3'
_refine_ls_weighting_scheme calc
_refine_ls_wR_factor_gt 0.1152
_refine_ls_wR_factor_ref 0.1209
_reflns_Friedel_coverage 0.000
_reflns_number_gt 2824
_reflns_number_total 3197
_reflns_threshold_expression 'I > 2\s(I)'
_cod_data_source_file c9ob02294e2.cif
_cod_data_source_block t_a
_cod_depositor_comments 'Adding full bibliography for 7157298.cif.'
_cod_original_cell_volume 1769.6(4)
_cod_original_sg_symbol_H-M 'P 21/n'
_cod_database_code 7157298
_shelx_shelxl_version_number 2016/6
_shelx_space_group_comment
;
The symmetry employed for this shelxl refinement is uniquely defined
by the following loop, which should always be used as a source of
symmetry information in preference to the above space-group names.
They are only intended as comments.
;
_shelx_estimated_absorpt_t_min 0.870
_shelx_estimated_absorpt_t_max 0.890

loop_
_space_group_symop_operation_xyz
'x, y, z'
'-x+1/2, y+1/2, -z+1/2'
'-x, -y, -z'
'x-1/2, -y-1/2, z-1/2'

loop_
_atom_site_label
_atom_site_type_symbol
_atom_site_fract_x
_atom_site_fract_y
_atom_site_fract_z
_atom_site_U_iso_or_equiv
_atom_site_adp_type
_atom_site_occupancy
_atom_site_site_symmetry_order
_atom_site_calc_flag
_atom_site_refinement_flags_posn
_atom_site_refinement_flags_adp
N1 N 0.23107(12) 0.60205(12) 0.40435(7) 0.0511(3) Uani 1 1 d . .
C1 C 0.12377(14) 0.54494(14) 0.35086(9) 0.0506(3) Uani 1 1 d . .
O1 O 0.12977(15) 0.64685(15) 0.50474(8) 0.0865(4) Uani 1 1 d . .
C3 C -0.08972(18) 0.46693(17) 0.29293(13) 0.0705(5) Uani 1 1 d . .
H3 H -0.175949 0.448271 0.296344 0.085 Uiso 1 1 calc R U
C2 C -0.00332(17) 0.51690(16) 0.35897(11) 0.0629(4) Uani 1 1 d . .
H2 H -0.029221 0.531149 0.406811 0.075 Uiso 1 1 calc R U
C4 C -0.05140(17) 0.44375(17) 0.22154(11) 0.0673(4) Uani 1 1 d . .
H4 H -0.112607 0.411957 0.177817 0.081 Uiso 1 1 calc R U
C5 C 0.07606(16) 0.46734(15) 0.21486(10) 0.0586(4) Uani 1 1 d . .
H5 H 0.102060 0.449762 0.167407 0.070 Uiso 1 1 calc R U
C6 C 0.16578(15) 0.51809(13) 0.28048(9) 0.0492(3) Uani 1 1 d . .
C7 C 0.30306(14) 0.55436(13) 0.29242(8) 0.0479(3) Uani 1 1 d . .
C9 C 0.46660(15) 0.65050(13) 0.41548(9) 0.0505(3) Uani 1 1 d . .
C8 C 0.34066(14) 0.60545(13) 0.36780(8) 0.0476(3) Uani 1 1 d . .
C10 C 0.47057(16) 0.70950(15) 0.48989(9) 0.0571(4) Uani 1 1 d . .
C11 C 0.34471(18) 0.74088(15) 0.51771(9) 0.0579(4) Uani 1 1 d . .
C12 C 0.22704(18) 0.65799(16) 0.47755(9) 0.0603(4) Uani 1 1 d . .
C13 C 0.58425(16) 0.63286(16) 0.38993(10) 0.0597(4) Uani 1 1 d . .
H13 H 0.582030 0.594151 0.340591 0.072 Uiso 1 1 calc R U
C14 C 0.70323(18) 0.67165(19) 0.43636(12) 0.0735(5) Uani 1 1 d . .
H14 H 0.780581 0.659476 0.418353 0.088 Uiso 1 1 calc R U
C15 C 0.7074(2) 0.7284(2) 0.50944(13) 0.0876(6) Uani 1 1 d . .
H15 H 0.787797 0.754069 0.541222 0.105 Uiso 1 1 calc R U
C16 C 0.5929(2) 0.7474(2) 0.53560(11) 0.0793(5) Uani 1 1 d . .
H16 H 0.597091 0.786549 0.585040 0.095 Uiso 1 1 calc R U
C17 C 0.3052(2) 0.88451(17) 0.49455(11) 0.0687(5) Uani 1 1 d . .
H17A H 0.289731 0.894011 0.437658 0.103 Uiso 1 1 calc R U
H17B H 0.374985 0.942583 0.519392 0.103 Uiso 1 1 calc R U
H17C H 0.226221 0.906212 0.512200 0.103 Uiso 1 1 calc R U
C18 C 0.3607(2) 0.7265(2) 0.60845(10) 0.0803(6) Uani 1 1 d . .
H18A H 0.276361 0.736480 0.622036 0.120 Uiso 1 1 calc R U
H18B H 0.419882 0.792976 0.635116 0.120 Uiso 1 1 calc R U
H18C H 0.395835 0.641032 0.624832 0.120 Uiso 1 1 calc R U
C19 C 0.38438(14) 0.53061(14) 0.23261(8) 0.0473(3) Uani 1 1 d . .
C20 C 0.41966(16) 0.40302(15) 0.21742(9) 0.0562(4) Uani 1 1 d . .
H20 H 0.388976 0.332895 0.243093 0.067 Uiso 1 1 calc R U
C21 C 0.49965(18) 0.37914(18) 0.16471(11) 0.0697(5) Uani 1 1 d . .
H21 H 0.524287 0.293321 0.155987 0.084 Uiso 1 1 calc R U
C22 C 0.54318(18) 0.48146(19) 0.12498(11) 0.0698(5) Uani 1 1 d . .
H22 H 0.597632 0.465004 0.089676 0.084 Uiso 1 1 calc R U
C23 C 0.50627(17) 0.60784(18) 0.13743(10) 0.0665(4) Uani 1 1 d . .
H23 H 0.534518 0.677106 0.109925 0.080 Uiso 1 1 calc R U
C24 C 0.42709(16) 0.63237(15) 0.19084(9) 0.0584(4) Uani 1 1 d . .
H24 H 0.402130 0.718355 0.198864 0.070 Uiso 1 1 calc R U

loop_
_atom_site_aniso_label
_atom_site_aniso_U_11
_atom_site_aniso_U_22
_atom_site_aniso_U_33
_atom_site_aniso_U_23
_atom_site_aniso_U_13
_atom_site_aniso_U_12
N1 0.0598(7) 0.0505(7) 0.0488(6) -0.0028(5) 0.0246(6) -0.0006(5)
C1 0.0558(8) 0.0438(7) 0.0571(8) 0.0008(6) 0.0228(7) -0.0005(6)
O1 0.0983(10) 0.1024(10) 0.0760(8) -0.0218(7) 0.0566(8) -0.0202(8)
C3 0.0585(9) 0.0605(10) 0.0976(13) 0.0005(9) 0.0282(9) -0.0080(8)
C2 0.0655(10) 0.0552(9) 0.0768(11) 0.0002(8) 0.0347(9) -0.0011(7)
C4 0.0631(10) 0.0594(9) 0.0778(11) -0.0030(8) 0.0117(9) -0.0103(8)
C5 0.0662(10) 0.0531(8) 0.0583(9) -0.0043(7) 0.0172(7) -0.0058(7)
C6 0.0571(8) 0.0410(7) 0.0533(8) 0.0004(6) 0.0204(7) -0.0014(6)
C7 0.0563(8) 0.0442(7) 0.0469(7) -0.0004(6) 0.0193(6) 0.0011(6)
C9 0.0591(8) 0.0436(7) 0.0500(8) 0.0016(6) 0.0140(6) 0.0048(6)
C8 0.0550(8) 0.0443(7) 0.0477(7) 0.0004(6) 0.0205(6) 0.0030(6)
C10 0.0695(10) 0.0507(8) 0.0507(8) -0.0016(6) 0.0120(7) 0.0031(7)
C11 0.0800(11) 0.0525(8) 0.0448(8) -0.0028(6) 0.0215(7) 0.0021(7)
C12 0.0795(11) 0.0571(9) 0.0530(8) -0.0016(7) 0.0336(8) 0.0003(8)
C13 0.0591(9) 0.0585(9) 0.0617(9) -0.0043(7) 0.0136(7) 0.0071(7)
C14 0.0563(10) 0.0751(11) 0.0866(13) -0.0080(10) 0.0102(9) 0.0090(8)
C15 0.0676(12) 0.0970(15) 0.0881(14) -0.0192(12) -0.0055(10) 0.0016(11)
C16 0.0827(13) 0.0847(13) 0.0648(11) -0.0188(9) 0.0040(9) 0.0009(10)
C17 0.0875(12) 0.0571(9) 0.0680(10) 0.0021(8) 0.0310(9) 0.0061(8)
C18 0.1200(17) 0.0757(12) 0.0477(9) 0.0005(8) 0.0237(10) -0.0022(11)
C19 0.0495(7) 0.0512(7) 0.0429(7) -0.0036(6) 0.0138(6) -0.0023(6)
C20 0.0614(9) 0.0503(8) 0.0607(9) -0.0057(7) 0.0217(7) -0.0040(7)
C21 0.0727(11) 0.0632(10) 0.0807(12) -0.0190(9) 0.0332(9) 0.0014(8)
C22 0.0638(10) 0.0880(13) 0.0658(10) -0.0133(9) 0.0325(8) -0.0036(9)
C23 0.0665(10) 0.0767(11) 0.0629(10) 0.0086(8) 0.0284(8) -0.0063(8)
C24 0.0676(10) 0.0519(8) 0.0607(9) 0.0023(7) 0.0250(8) 0.0004(7)

loop_
_atom_type_symbol
_atom_type_description
_atom_type_scat_dispersion_real
_atom_type_scat_dispersion_imag
_atom_type_scat_source
C C 0.0181 0.0091 'International Tables Vol C Tables 4.2.6.8 and 6.1.1.4'
H H 0.0000 0.0000 'International Tables Vol C Tables 4.2.6.8 and 6.1.1.4'
N N 0.0311 0.0180 'International Tables Vol C Tables 4.2.6.8 and 6.1.1.4'
O O 0.0492 0.0322 'International Tables Vol C Tables 4.2.6.8 and 6.1.1.4'

loop_
_geom_angle_atom_site_label_1
_geom_angle_atom_site_label_2
_geom_angle_atom_site_label_3
_geom_angle
C12 N1 C1 125.77(13)
C12 N1 C8 125.26(13)
C1 N1 C8 108.68(11)
C2 C1 C6 121.98(15)
C2 C1 N1 130.98(14)
C6 C1 N1 107.03(12)
C2 C3 C4 121.83(16)
C2 C3 H3 119.1
C4 C3 H3 119.1
C3 C2 C1 117.13(16)
C3 C2 H2 121.4
C1 C2 H2 121.4
C5 C4 C3 120.69(17)
C5 C4 H4 119.7
C3 C4 H4 119.7
C4 C5 C6 118.88(16)
C4 C5 H5 120.6
C6 C5 H5 120.6
C5 C6 C1 119.40(14)
C5 C6 C7 132.41(14)
C1 C6 C7 108.18(13)
C8 C7 C6 107.49(12)
C8 C7 C19 128.83(13)
C6 C7 C19 123.61(13)
C13 C9 C10 119.09(15)
C13 C9 C8 121.53(13)
C10 C9 C8 119.36(14)
C7 C8 N1 108.56(13)
C7 C8 C9 133.31(13)
N1 C8 C9 117.96(12)
C16 C10 C9 118.22(16)
C16 C10 C11 120.39(15)
C9 C10 C11 121.24(14)
C10 C11 C12 113.75(12)
C10 C11 C18 112.83(15)
C12 C11 C18 107.81(14)
C10 C11 C17 108.41(13)
C12 C11 C17 105.30(14)
C18 C11 C17 108.35(14)
O1 C12 N1 120.30(16)
O1 C12 C11 122.30(14)
N1 C12 C11 117.24(13)
C14 C13 C9 121.25(16)
C14 C13 H13 119.4
C9 C13 H13 119.4
C15 C14 C13 119.73(18)
C15 C14 H14 120.1
C13 C14 H14 120.1
C16 C15 C14 120.04(18)
C16 C15 H15 120.0
C14 C15 H15 120.0
C15 C16 C10 121.67(17)
C15 C16 H16 119.2
C10 C16 H16 119.2
C11 C17 H17A 109.5
C11 C17 H17B 109.5
H17A C17 H17B 109.5
C11 C17 H17C 109.5
H17A C17 H17C 109.5
H17B C17 H17C 109.5
C11 C18 H18A 109.5
C11 C18 H18B 109.5
H18A C18 H18B 109.5
C11 C18 H18C 109.5
H18A C18 H18C 109.5
H18B C18 H18C 109.5
C24 C19 C20 118.20(13)
C24 C19 C7 122.11(13)
C20 C19 C7 119.70(13)
C21 C20 C19 120.68(15)
C21 C20 H20 119.7
C19 C20 H20 119.7
C22 C21 C20 120.30(16)
C22 C21 H21 119.9
C20 C21 H21 119.9
C23 C22 C21 119.89(16)
C23 C22 H22 120.1
C21 C22 H22 120.1
C22 C23 C24 120.00(16)
C22 C23 H23 120.0
C24 C23 H23 120.0
C23 C24 C19 120.88(15)
C23 C24 H24 119.6
C19 C24 H24 119.6

loop_
_geom_bond_atom_site_label_1
_geom_bond_atom_site_label_2
_geom_bond_distance
N1 C12 1.3887(19)
N1 C1 1.4063(19)
N1 C8 1.4152(18)
C1 C2 1.387(2)
C1 C6 1.398(2)
O1 C12 1.207(2)
C3 C2 1.381(3)
C3 C4 1.389(3)
C3 H3 0.9300
C2 H2 0.9300
C4 C5 1.375(2)
C4 H4 0.9300
C5 C6 1.396(2)
C5 H5 0.9300
C6 C7 1.444(2)
C7 C8 1.3705(19)
C7 C19 1.4849(19)
C9 C13 1.397(2)
C9 C10 1.404(2)
C9 C8 1.458(2)
C10 C16 1.395(3)
C10 C11 1.520(2)
C11 C12 1.521(2)
C11 C18 1.538(2)
C11 C17 1.545(2)
C13 C14 1.375(2)
C13 H13 0.9300
C14 C15 1.374(3)
C14 H14 0.9300
C15 C16 1.373(3)
C15 H15 0.9300
C16 H16 0.9300
C17 H17A 0.9600
C17 H17B 0.9600
C17 H17C 0.9600
C18 H18A 0.9600
C18 H18B 0.9600
C18 H18C 0.9600
C19 C24 1.385(2)
C19 C20 1.387(2)
C20 C21 1.377(2)
C20 H20 0.9300
C21 C22 1.373(3)
C21 H21 0.9300
C22 C23 1.370(3)
C22 H22 0.9300
C23 C24 1.382(2)
C23 H23 0.9300
C24 H24 0.9300

loop_
_geom_torsion_atom_site_label_1
_geom_torsion_atom_site_label_2
_geom_torsion_atom_site_label_3
_geom_torsion_atom_site_label_4
_geom_torsion
C12 N1 C1 C2 -7.7(3)
C8 N1 C1 C2 178.27(15)
C12 N1 C1 C6 171.73(13)
C8 N1 C1 C6 -2.29(15)
C4 C3 C2 C1 0.8(3)
C6 C1 C2 C3 -3.1(2)
N1 C1 C2 C3 176.24(15)
C2 C3 C4 C5 1.5(3)
C3 C4 C5 C6 -1.6(3)
C4 C5 C6 C1 -0.7(2)
C4 C5 C6 C7 -179.20(15)
C2 C1 C6 C5 3.1(2)
N1 C1 C6 C5 -176.41(13)
C2 C1 C6 C7 -178.05(14)
N1 C1 C6 C7 2.45(15)
C5 C6 C7 C8 176.93(16)
C1 C6 C7 C8 -1.72(16)
C5 C6 C7 C19 -6.1(2)
C1 C6 C7 C19 175.23(13)
C6 C7 C8 N1 0.29(15)
C19 C7 C8 N1 -176.45(13)
C6 C7 C8 C9 175.39(14)
C19 C7 C8 C9 -1.4(3)
C12 N1 C8 C7 -172.82(13)
C1 N1 C8 C7 1.23(15)
C12 N1 C8 C9 11.2(2)
C1 N1 C8 C9 -174.73(12)
C13 C9 C8 C7 -7.5(2)
C10 C9 C8 C7 174.41(15)
C13 C9 C8 N1 167.24(13)
C10 C9 C8 N1 -10.85(19)
C13 C9 C10 C16 -0.4(2)
C8 C9 C10 C16 177.72(15)
C13 C9 C10 C11 175.11(14)
C8 C9 C10 C11 -6.8(2)
C16 C10 C11 C12 -161.46(16)
C9 C10 C11 C12 23.1(2)
C16 C10 C11 C18 -38.2(2)
C9 C10 C11 C18 146.34(15)
C16 C10 C11 C17 81.8(2)
C9 C10 C11 C17 -93.65(17)
C1 N1 C12 O1 8.9(2)
C8 N1 C12 O1 -178.07(15)
C1 N1 C12 C11 -166.69(14)
C8 N1 C12 C11 6.4(2)
C10 C11 C12 O1 162.10(16)
C18 C11 C12 O1 36.2(2)
C17 C11 C12 O1 -79.3(2)
C10 C11 C12 N1 -22.4(2)
C18 C11 C12 N1 -148.36(15)
C17 C11 C12 N1 96.13(16)
C10 C9 C13 C14 0.3(2)
C8 C9 C13 C14 -177.83(15)
C9 C13 C14 C15 0.2(3)
C13 C14 C15 C16 -0.6(3)
C14 C15 C16 C10 0.4(3)
C9 C10 C16 C15 0.1(3)
C11 C10 C16 C15 -175.50(18)
C8 C7 C19 C24 -73.8(2)
C6 C7 C19 C24 109.94(17)
C8 C7 C19 C20 106.16(18)
C6 C7 C19 C20 -70.11(19)
C24 C19 C20 C21 2.7(2)
C7 C19 C20 C21 -177.23(15)
C19 C20 C21 C22 -1.5(3)
C20 C21 C22 C23 -0.4(3)
C21 C22 C23 C24 1.0(3)
C22 C23 C24 C19 0.2(3)
C20 C19 C24 C23 -2.1(2)
C7 C19 C24 C23 177.86(15)
